data_7022753
loop_
_publ_author_name
'Ribeiro, Marcos A.'
'Lanznaster, Maur\'icio'
'Silva, Marcos M. P.'
'Resende, Jackson A. L. C.'
'Pinheiro, Maur\'icio V B'
'Krambrock, Klaus'
'Stumpf, Humberto O.'
'Pinheiro, Carlos B.'

_publ_section_title
;
 Cobalt lawsone complexes: searching for new valence tautomers.
;
_journal_issue 15
_journal_name_full 'Dalton transactions (Cambridge, England : 2003)'
_journal_page_first 5462
_journal_page_last 5470
_journal_paper_doi 10.1039/c3dt32968b
_journal_volume 42
_journal_year 2013
_chemical_formula_sum 'C30 H18 Co N2 O6'
_chemical_formula_weight 561.39
_chemical_name_systematic ?
_space_group_IT_number 41
_symmetry_cell_setting orthorhombic
_symmetry_space_group_name_Hall 'A 2 -2ab'
_symmetry_space_group_name_H-M 'A b a 2'
_atom_sites_solution_hydrogens geom
_atom_sites_solution_primary direct
_atom_sites_solution_secondary difmap
_audit_conform_dict_location ftp://ftp.iucr.org/pub/cif_core.dic
_audit_conform_dict_name cif_core.dic
_audit_conform_dict_version 2.4
_audit_creation_date 2012-10-11T16:20:01-00:00
_audit_creation_method 'WinGX routine CIF_UPDATE'
_cell_angle_alpha 90.000(5)
_cell_angle_beta 90.000(5)
_cell_angle_gamma 90.000(5)
_cell_formula_units_Z 4
_cell_length_a 19.559(5)
_cell_length_b 14.772(5)
_cell_length_c 8.378(5)
_cell_measurement_reflns_used 3138
_cell_measurement_temperature 293(2)
_cell_measurement_theta_max 62.3720
_cell_measurement_theta_min 2.2578
_cell_volume 2420.6(18)
_computing_cell_refinement
;
CrysAlisPro, Oxford Diffraction Ltd.,
Version 1.171.33.49a (release 05-10-2009 CrysAlis171 .NET)
(compiled Oct 5 2009,17:28:39)
;
_computing_data_collection
;
CrysAlisPro, Oxford Diffraction Ltd.,
Version 1.171.33.49a (release 05-10-2009 CrysAlis171 .NET)
(compiled Oct 5 2009,17:28:39)
;
_computing_data_reduction
;
CrysAlisPro, Oxford Diffraction Ltd.,
Version 1.171.33.49a (release 05-10-2009 CrysAlis171 .NET)
(compiled Oct 5 2009,17:28:39)
;
_computing_molecular_graphics 'ORTEP-3: Farrugia, L. J. (1997). J. Appl. Cryst. 30, 565.'
_computing_publication_material 'PublCIF (Westrip, 2010)'
_computing_structure_refinement 'SHELXL-97 (Sheldrick, 1997)'
_computing_structure_solution 'SHELXS-97 (Sheldrick, 1990)'
_diffrn_ambient_temperature 293(2)
_diffrn_detector_area_resol_mean 10.4186
_diffrn_measured_fraction_theta_full 0.996
_diffrn_measured_fraction_theta_max 0.996
_diffrn_measurement_device_type 'Xcalibur, Atlas, Gemini ultra'
_diffrn_measurement_method '\w scans'
_diffrn_radiation_monochromator mirror
_diffrn_radiation_source 'Enhance Ultra (Cu) X-ray Source'
_diffrn_radiation_type 'Cu K\a'
_diffrn_radiation_wavelength 1.5418
_diffrn_reflns_av_R_equivalents 0.0298
_diffrn_reflns_av_sigmaI/netI 0.0252
_diffrn_reflns_limit_h_max 22
_diffrn_reflns_limit_h_min -22
_diffrn_reflns_limit_k_max 15
_diffrn_reflns_limit_k_min -16
_diffrn_reflns_limit_l_max 9
_diffrn_reflns_limit_l_min -7
_diffrn_reflns_number 7440
_diffrn_reflns_theta_full 62.43
_diffrn_reflns_theta_max 62.43
_diffrn_reflns_theta_min 4.52
_exptl_absorpt_coefficient_mu 6.004
_exptl_absorpt_correction_T_max 0.650
_exptl_absorpt_correction_T_min 0.317
_exptl_absorpt_correction_type analytical
_exptl_absorpt_process_details
;
CrysAlisPro, Agilent Technologies,
Version 1.171.35.21 (release 20-01-2012 CrysAlis171 .NET)
(compiled Jan 23 2012,18:06:46)
Analytical numeric absorption correction using a multifaceted crystal
model based on expressions derived by R.C. Clark & J.S. Reid.
(Clark, R. C. & Reid, J. S. (1995). Acta Cryst. A51, 887-897)
;
_exptl_crystal_colour 'dark red'
_exptl_crystal_density_diffrn 1.54
_exptl_crystal_density_method 'not measured'
_exptl_crystal_description needles
_exptl_crystal_F_000 1148
_exptl_crystal_size_max 0.2637
_exptl_crystal_size_mid 0.1369
_exptl_crystal_size_min 0.0771
_refine_ls_abs_structure_details 'Flack H D (1983), Acta Cryst. A39, 876-881'
_refine_ls_abs_structure_Flack -0.030(5)
_refine_ls_extinction_method none
_refine_ls_goodness_of_fit_ref 1.065
_refine_ls_hydrogen_treatment constr
_refine_ls_matrix_type full
_refine_ls_number_parameters 177
_refine_ls_number_reflns 1652
_refine_ls_number_restraints 1
_refine_ls_restrained_S_all 1.064
_refine_ls_R_factor_all 0.0373
_refine_ls_R_factor_gt 0.0296
_refine_ls_shift/su_max 0.000
_refine_ls_shift/su_mean 0.000
_refine_ls_structure_factor_coef Fsqd
_refine_ls_weighting_details 'calc w=1/[\s^2^(Fo^2^)+(0.0349P)^2^+0.9294P] where P=(Fo^2^+2Fc^2^)/3'
_refine_ls_weighting_scheme calc
_refine_ls_wR_factor_gt 0.0685
_refine_ls_wR_factor_ref 0.0734
_reflns_number_gt 1467
_reflns_number_total 1652
_reflns_threshold_expression >2sigma(I)
_cod_data_source_file c3dt32968b.txt
_cod_data_source_block lau_25_d-cu_def
_cod_original_sg_symbol_Hall 'A 2 -2ac'
_cod_database_code 7022753

loop_
_symmetry_equiv_pos_as_xyz
'x, y, z'
'-x, -y, z'
'-x+1/2, y+1/2, z'
'x+1/2, -y+1/2, z'
'x, y+1/2, z+1/2'
'-x, -y+1/2, z+1/2'
'-x+1/2, y+1, z+1/2'
'x+1/2, -y+1, z+1/2'

loop_
_atom_site_label
_atom_site_type_symbol
_atom_site_fract_x
_atom_site_fract_y
_atom_site_fract_z
_atom_site_U_iso_or_equiv
_atom_site_adp_type
_atom_site_occupancy
_atom_site_symmetry_multiplicity
_atom_site_calc_flag
_atom_site_refinement_flags
Co Co 0.0000 0.0000 0.22927(12) 0.04264(18) Uani 1 2 d S
O1 O 0.09025(10) 0.08387(13) 0.2168(3) 0.0493(5) Uani 1 1 d .
O2 O 0.06141(11) -0.07323(16) 0.0844(3) 0.0582(6) Uani 1 1 d .
C6 C 0.20731(15) 0.0836(2) 0.1458(4) 0.0468(8) Uani 1 1 d .
N1 N -0.02821(13) 0.0799(2) 0.4284(4) 0.0530(8) Uani 1 1 d .
O4 O 0.29137(14) -0.0916(2) -0.0804(4) 0.0891(10) Uani 1 1 d .
C11 C -0.01409(16) 0.0462(3) 0.5741(5) 0.0616(10) Uani 1 1 d .
C1 C 0.13834(15) 0.0445(2) 0.1502(4) 0.0443(7) Uani 1 1 d .
C3 C 0.17635(18) -0.0869(2) -0.0060(5) 0.0609(10) Uani 1 1 d .
H3 H 0.1671 -0.1409 -0.0588 0.073 Uiso 1 1 calc R
C10 C 0.22123(15) 0.1664(2) 0.2183(6) 0.0552(9) Uani 1 1 d .
H10 H 0.1860 0.1985 0.2669 0.066 Uiso 1 1 calc R
C5 C 0.25975(16) 0.0356(2) 0.0737(5) 0.0538(8) Uani 1 1 d .
C7 C 0.32534(16) 0.0707(3) 0.0753(5) 0.0664(11) Uani 1 1 d .
H7 H 0.3609 0.0385 0.0282 0.080 Uiso 1 1 calc R
C9 C 0.28700(16) 0.2014(2) 0.2188(7) 0.0687(10) Uani 1 1 d .
H9 H 0.2963 0.2567 0.2673 0.082 Uiso 1 1 calc R
C4 C 0.24473(19) -0.0519(2) -0.0105(6) 0.0590(8) Uani 1 1 d .
C2 C 0.12415(15) -0.0444(2) 0.0725(4) 0.0491(8) Uani 1 1 d .
C15 C -0.05338(19) 0.1634(3) 0.4149(6) 0.0772(13) Uani 1 1 d .
H15 H -0.0635 0.1864 0.3143 0.093 Uiso 1 1 calc R
C8 C 0.33825(18) 0.1526(3) 0.1458(5) 0.0735(12) Uani 1 1 d .
H8 H 0.3825 0.1757 0.1444 0.088 Uiso 1 1 calc R
C12 C -0.0256(2) 0.0978(4) 0.7100(6) 0.1005(19) Uani 1 1 d .
H12 H -0.0161 0.0742 0.8105 0.121 Uiso 1 1 calc R
C14 C -0.0647(2) 0.2162(4) 0.5477(10) 0.117(3) Uani 1 1 d .
H14 H -0.0818 0.2745 0.5357 0.141 Uiso 1 1 calc R
C13 C -0.0512(3) 0.1841(6) 0.6951(8) 0.133(3) Uani 1 1 d .
H13 H -0.0590 0.2196 0.7849 0.159 Uiso 1 1 calc R

loop_
_atom_site_aniso_label
_atom_site_aniso_U_11
_atom_site_aniso_U_22
_atom_site_aniso_U_33
_atom_site_aniso_U_23
_atom_site_aniso_U_13
_atom_site_aniso_U_12
Co 0.0436(3) 0.0456(3) 0.0388(3) 0.000 0.000 -0.0017(3)
O1 0.0449(10) 0.0447(11) 0.0581(16) -0.0069(13) 0.0082(13) 0.0025(9)
O2 0.0591(14) 0.0581(15) 0.0573(16) -0.0151(13) 0.0075(13) -0.0089(12)
C6 0.0414(16) 0.0491(19) 0.050(2) 0.0012(18) 0.0022(16) 0.0043(14)
N1 0.0484(14) 0.0549(19) 0.056(2) -0.0096(16) 0.0114(15) -0.0064(14)
O4 0.0695(16) 0.088(2) 0.109(3) -0.034(2) 0.0183(17) 0.0180(15)
C11 0.0442(18) 0.095(3) 0.046(2) -0.017(2) 0.0083(17) -0.0239(18)
C1 0.0501(17) 0.0423(18) 0.0404(18) 0.0060(16) 0.0014(15) 0.0042(15)
C3 0.067(2) 0.056(2) 0.059(2) -0.014(2) 0.008(2) 0.0047(18)
C10 0.0487(15) 0.0476(18) 0.069(3) 0.002(2) 0.007(2) 0.0022(13)
C5 0.0495(17) 0.0570(19) 0.055(2) -0.0008(19) 0.0011(18) 0.0107(16)
C7 0.0418(17) 0.082(3) 0.075(3) -0.004(2) 0.0090(19) 0.0096(18)
C9 0.0592(19) 0.063(2) 0.084(3) -0.007(3) -0.002(3) -0.0080(16)
C4 0.0546(18) 0.064(2) 0.059(2) -0.008(3) 0.0075(17) 0.016(2)
C2 0.0575(18) 0.0456(18) 0.044(2) -0.0035(18) 0.0044(18) 0.0015(16)
C15 0.069(2) 0.061(3) 0.102(4) -0.022(2) 0.022(2) -0.001(2)
C8 0.0482(19) 0.083(3) 0.089(3) -0.005(3) 0.001(2) -0.008(2)
C12 0.070(3) 0.177(5) 0.055(3) -0.044(4) 0.019(2) -0.043(3)
C14 0.080(3) 0.098(4) 0.174(7) -0.083(5) 0.042(4) -0.012(3)
C13 0.077(3) 0.196(7) 0.125(6) -0.116(6) 0.038(4) -0.039(4)

loop_
_atom_type_symbol
_atom_type_description
_atom_type_scat_dispersion_real
_atom_type_scat_dispersion_imag
_atom_type_scat_source
C C 0.0181 0.0091 'International Tables Vol C Tables 4.2.6.8 and 6.1.1.4'
H H 0 0 'International Tables Vol C Tables 4.2.6.8 and 6.1.1.4'
N N 0.0311 0.018 'International Tables Vol C Tables 4.2.6.8 and 6.1.1.4'
O O 0.0492 0.0322 'International Tables Vol C Tables 4.2.6.8 and 6.1.1.4'
Co Co -2.3653 3.6143 'International Tables Vol C Tables 4.2.6.8 and 6.1.1.4'

loop_
_geom_angle_atom_site_label_1
_geom_angle_atom_site_label_2
_geom_angle_atom_site_label_3
_geom_angle
_geom_angle_site_symmetry_1
_geom_angle_site_symmetry_3
O2 Co O2 106.21(16) 2 .
O2 Co N1 157.89(10) 2 2
O2 Co N1 91.13(12) . 2
O2 Co N1 91.13(12) 2 .
O2 Co N1 157.89(10) . .
N1 Co N1 75.99(18) 2 .
O2 Co O1 98.61(9) 2 .
O2 Co O1 78.01(9) . .
N1 Co O1 98.34(10) 2 .
N1 Co O1 86.06(10) . .
O2 Co O1 78.01(9) 2 2
O2 Co O1 98.61(9) . 2
N1 Co O1 86.06(10) 2 2
N1 Co O1 98.34(10) . 2
O1 Co O1 174.45(16) . 2
C1 O1 Co 111.9(2) . .
C2 O2 Co 115.5(2) . .
C5 C6 C10 119.7(3) . .
C5 C6 C1 119.4(3) . .
C10 C6 C1 120.9(3) . .
C15 N1 C11 119.6(3) . .
C15 N1 Co 123.1(3) . .
C11 N1 Co 117.1(3) . .
N1 C11 C12 120.5(4) . .
N1 C11 C11 114.8(2) . 2
C12 C11 C11 124.7(3) . 2
O1 C1 C6 121.7(3) . .
O1 C1 C2 117.9(3) . .
C6 C1 C2 120.4(3) . .
C2 C3 C4 123.0(4) . .
C2 C3 H3 118.5 . .
C4 C3 H3 118.5 . .
C9 C10 C6 120.7(3) . .
C9 C10 H10 119.6 . .
C6 C10 H10 119.6 . .
C7 C5 C6 119.4(3) . .
C7 C5 C4 120.6(3) . .
C6 C5 C4 120.0(3) . .
C8 C7 C5 120.4(3) . .
C8 C7 H7 119.8 . .
C5 C7 H7 119.8 . .
C8 C9 C10 118.6(4) . .
C8 C9 H9 120.7 . .
C10 C9 H9 120.7 . .
O4 C4 C3 122.1(4) . .
O4 C4 C5 119.2(4) . .
C3 C4 C5 118.7(3) . .
O2 C2 C3 126.2(3) . .
O2 C2 C1 115.4(3) . .
C3 C2 C1 118.3(3) . .
N1 C15 C14 121.0(6) . .
N1 C15 H15 119.5 . .
C14 C15 H15 119.5 . .
C7 C8 C9 121.3(3) . .
C7 C8 H8 119.4 . .
C9 C8 H8 119.4 . .
C13 C12 C11 119.5(6) . .
C13 C12 H12 120.2 . .
C11 C12 H12 120.2 . .
C13 C14 C15 120.6(7) . .
C13 C14 H14 119.7 . .
C15 C14 H14 119.7 . .
C14 C13 C12 118.8(6) . .
C14 C13 H13 120.6 . .
C12 C13 H13 120.6 . .

loop_
_geom_bond_atom_site_label_1
_geom_bond_atom_site_label_2
_geom_bond_distance
_geom_bond_site_symmetry_2
Co O2 2.021(2) 2
Co O2 2.021(2) .
Co N1 2.117(3) 2
Co N1 2.117(3) .
Co O1 2.1592(19) .
Co O1 2.1592(19) 2
O1 C1 1.238(4) .
O2 C2 1.303(4) .
C6 C5 1.385(4) .
C6 C10 1.392(5) .
C6 C1 1.468(4) .
N1 C15 1.333(5) .
N1 C11 1.347(5) .
O4 C4 1.233(4) .
C11 C12 1.389(6) .
C11 C11 1.473(8) 2
C1 C2 1.493(5) .
C3 C2 1.366(4) .
C3 C4 1.434(5) .
C3 H3 0.9300 .
C10 C9 1.387(4) .
C10 H10 0.9300 .
C5 C7 1.384(5) .
C5 C4 1.502(5) .
C7 C8 1.370(5) .
C7 H7 0.9300 .
C9 C8 1.378(5) .
C9 H9 0.9300 .
C15 C14 1.376(7) .
C15 H15 0.9300 .
C8 H8 0.9300 .
C12 C13 1.374(9) .
C12 H12 0.9300 .
C14 C13 1.349(10) .
C14 H14 0.9300 .
C13 H13 0.9300 .
